data_1512061
loop_
_publ_author_name
'Amat, Mercedes'
'Arioli, Federica'
'P\'erez, Maria'
'Molins, Elies'
'Bosch, Joan'

_publ_section_title
;
 Preparation and Double Michael Addition Reactions of a Synthetic
 Equivalent of the Nazarov Reagent
;
_journal_issue 10
_journal_name_full 'Organic Letters'
_journal_page_first 2470
_journal_paper_doi 10.1021/ol400934c
_journal_volume 15
_journal_year 2013
_chemical_absolute_configuration ad
_chemical_compound_source 'synthesis as described'
_chemical_formula_moiety 'C38 H44 N2 O11 S1'
_chemical_formula_sum 'C38 H44 N2 O11 S'
_chemical_formula_weight 736.81
_chemical_name_systematic
;
 ?
;
_space_group_IT_number 4
_symmetry_cell_setting monoclinic
_symmetry_Int_Tables_number 4
_symmetry_space_group_name_Hall 'P 2yb'
_symmetry_space_group_name_H-M 'P 1 21 1'
_atom_sites_solution_hydrogens geom
_atom_sites_solution_primary direct
_atom_sites_solution_secondary difmap
_audit_conform_dict_location ftp://ftp.iucr.org/pub/cif_core.dic
_audit_conform_dict_name cif_core.dic
_audit_conform_dict_version 2.4
_audit_creation_date 2011-12-02T20:30:22-00:00
_audit_creation_method 'WinGX routine CIF_UPDATE'
_cell_angle_alpha 90
_cell_angle_beta 107.76(4)
_cell_angle_gamma 90
_cell_formula_units_Z 4
_cell_length_a 12.404(7)
_cell_length_b 15.975(8)
_cell_length_c 19.814(7)
_cell_measurement_reflns_used 25
_cell_measurement_temperature 294(2)
_cell_measurement_theta_max 16.4
_cell_measurement_theta_min 11.2
_cell_measurement_wavelength 0.71073
_cell_volume 3739(3)
_computing_cell_refinement 'CAD4 Express (Enraf Nonius, 1994)'
_computing_data_collection 'CAD4 Express (Enraf Nonius, 1994)'
_computing_data_reduction 'XCAD4 (Harms & Wocadlo, 1995)'
_computing_molecular_graphics 'Ortep-3 for Windows (Farrugia, 1997)'
_computing_publication_material 'WinGX publication routines (Farrugia, 1999)'
_computing_structure_refinement 'SHELXL-97 (Sheldrick, 1997)'
_computing_structure_solution 'SIR2004 (Giacovazzo et al, 2004)'
_diffrn_ambient_temperature 294(2)
_diffrn_detector 'scintillation LiI'
_diffrn_detector_dtime 1.195
_diffrn_measured_fraction_theta_full 0.996
_diffrn_measured_fraction_theta_max 0.996
_diffrn_measurement_device '\k-geometry diffractometer'
_diffrn_measurement_device_type 'Enraf Nonius CAD4'
_diffrn_measurement_method 'non-profiled \w scans'
_diffrn_orient_matrix_type
;
  x-axis points to radiation source
  the matrix is specified in reciprocal space
;
_diffrn_orient_matrix_UB_11 0.074272
_diffrn_orient_matrix_UB_12 -0.021378
_diffrn_orient_matrix_UB_13 0.03103
_diffrn_orient_matrix_UB_21 -0.039305
_diffrn_orient_matrix_UB_22 -0.027169
_diffrn_orient_matrix_UB_23 0.031472
_diffrn_orient_matrix_UB_31 -0.010156
_diffrn_orient_matrix_UB_32 -0.052161
_diffrn_orient_matrix_UB_33 -0.029248
_diffrn_radiation_monochromator graphite
_diffrn_radiation_probe x-ray
_diffrn_radiation_type MoK\a
_diffrn_radiation_wavelength 0.71073
_diffrn_reflns_av_unetI/netI 0.0383
_diffrn_reflns_limit_h_max 14
_diffrn_reflns_limit_h_min -14
_diffrn_reflns_limit_k_max 18
_diffrn_reflns_limit_k_min 0
_diffrn_reflns_limit_l_max 23
_diffrn_reflns_limit_l_min 0
_diffrn_reflns_number 6812
_diffrn_reflns_theta_full 25
_diffrn_reflns_theta_max 25
_diffrn_reflns_theta_min 1.08
_diffrn_source 'Enraf Nonius FR590'
_diffrn_standards_decay_% 3
_diffrn_standards_interval_time 60
_diffrn_standards_number 1
_exptl_absorpt_coefficient_mu 0.149
_exptl_absorpt_correction_T_max 0.931
_exptl_absorpt_correction_T_min 0.7615
_exptl_absorpt_correction_type refdelf
_exptl_absorpt_process_details
;
        Walker, N. & Stuart, D (1983) Acta. Cryst. A39, 158-166
;
_exptl_crystal_colour colourless
_exptl_crystal_density_diffrn 1.309
_exptl_crystal_density_method 'not measured'
_exptl_crystal_description prism
_exptl_crystal_F_000 1560
_exptl_crystal_size_max 0.42
_exptl_crystal_size_mid 0.33
_exptl_crystal_size_min 0.3
_refine_diff_density_max 0.439
_refine_diff_density_min -0.466
_refine_diff_density_rms 0.073
_refine_ls_abs_structure_details 'Flack H D (1983), Acta Cryst. A39, 876-881'
_refine_ls_abs_structure_Flack 0.0(2)
_refine_ls_extinction_method none
_refine_ls_goodness_of_fit_ref 1.065
_refine_ls_hydrogen_treatment constr
_refine_ls_matrix_type full
_refine_ls_number_parameters 953
_refine_ls_number_reflns 6812
_refine_ls_number_restraints 2
_refine_ls_restrained_S_all 1.065
_refine_ls_R_factor_all 0.1151
_refine_ls_R_factor_gt 0.0905
_refine_ls_shift/su_max 0.003
_refine_ls_shift/su_mean 0.001
_refine_ls_structure_factor_coef Fsqd
_refine_ls_weighting_details 'calc w=1/[\s^2^(Fo^2^)+(0.1855P)^2^+1.5093P] where P=(Fo^2^+2Fc^2^)/3'
_refine_ls_weighting_scheme calc
_refine_ls_wR_factor_gt 0.2586
_refine_ls_wR_factor_ref 0.2782
_reflns_number_gt 4860
_reflns_number_total 6812
_reflns_threshold_expression >2sigma(I)
_cod_data_source_file ol400934c_si_002.cif
_cod_data_source_block jb92
_cod_original_sg_symbol_H-M 'P 21'
_cod_database_code 1512061

loop_
_symmetry_equiv_pos_as_xyz
'x, y, z'
'-x, y+1/2, -z'

loop_
_atom_site_label
_atom_site_type_symbol
_atom_site_fract_x
_atom_site_fract_y
_atom_site_fract_z
_atom_site_U_iso_or_equiv
_atom_site_adp_type
_atom_site_occupancy
_atom_site_symmetry_multiplicity
_atom_site_calc_flag
_atom_site_refinement_flags
S1 S 0.6694(2) 0.99566(18) 0.37929(15) 0.0724(7) Uani 1 1 d .
S2 S 1.2734(2) 0.33690(17) 0.10786(14) 0.0688(6) Uani 1 1 d .
O1 O 0.7805(6) 1.0359(6) 0.4100(5) 0.096(3) Uani 1 1 d .
O2 O 0.6507(9) 0.9365(5) 0.3213(4) 0.098(3) Uani 1 1 d .
O3 O 1.3057(8) 0.3923(6) 0.1662(4) 0.104(3) Uani 1 1 d .
O4 O 1.3580(6) 0.2998(7) 0.0808(4) 0.095(3) Uani 1 1 d .
O12 O 0.7481(10) 0.8962(8) 0.6743(5) 0.125(4) Uani 1 1 d .
H12 H 0.7991 0.929 0.6935 0.187 Uiso 1 1 calc RD
O15 O 0.4459(6) 0.9319(5) 0.3983(5) 0.094(3) Uani 1 1 d .
O16 O 0.7685(7) 0.6525(6) 0.5617(4) 0.092(2) Uani 1 1 d .
O17 O 0.8186(6) 0.5271(5) 0.5325(4) 0.0722(18) Uani 1 1 d .
O21 O 0.2612(6) 0.6908(6) 0.3730(4) 0.092(3) Uani 1 1 d .
O22 O 0.1726(7) 0.7069(6) 0.4545(4) 0.090(2) Uani 1 1 d .
O23 O 0.0996(6) 0.6393(6) 0.3520(4) 0.086(2) Uani 1 1 d .
O28 O 0.9221(9) 0.8244(7) 0.6667(5) 0.116(3) Uani 1 1 d .
O29 O 0.9574(6) 0.8244(5) 0.5621(4) 0.085(2) Uani 1 1 d .
O62 O 1.0707(11) 0.4409(7) -0.1885(4) 0.112(3) Uani 1 1 d .
H62 H 1.0721 0.4908 -0.1979 0.168 Uiso 1 1 calc R
O65 O 1.0263(6) 0.4003(4) 0.0797(4) 0.0774(19) Uani 1 1 d .
O66 O 1.2033(9) 0.6780(5) -0.0720(4) 0.097(3) Uani 1 1 d .
O67 O 1.2825(6) 0.8052(4) -0.0420(4) 0.0722(18) Uani 1 1 d .
O71 O 0.8900(6) 0.6411(5) 0.1256(4) 0.082(2) Uani 1 1 d .
O72 O 0.7176(6) 0.6209(6) 0.0475(5) 0.088(2) Uani 1 1 d .
O73 O 0.7509(6) 0.6960(6) 0.1497(4) 0.085(2) Uani 1 1 d .
O78 O 1.2585(11) 0.5182(7) -0.1763(6) 0.122(4) Uani 1 1 d .
O79 O 1.3917(9) 0.5110(6) -0.0731(6) 0.098(3) Uani 1 1 d .
N1 N 0.5300(6) 0.8056(5) 0.4133(4) 0.0639(19) Uani 1 1 d .
N8 N 0.6916(6) 0.6027(5) 0.4503(4) 0.0627(19) Uani 1 1 d .
N51 N 1.1113(6) 0.5249(5) 0.0763(4) 0.0595(18) Uani 1 1 d .
N58 N 1.2329(7) 0.7316(5) 0.0386(4) 0.0614(18) Uani 1 1 d .
C2 C 0.4266(7) 0.7671(6) 0.3705(5) 0.062(2) Uani 1 1 d .
H2 H 0.3793 0.8112 0.3418 0.074 Uiso 1 1 calc R
C3 C 0.4487(8) 0.7043(7) 0.3209(6) 0.069(2) Uani 1 1 d .
H3A H 0.3807 0.672 0.2996 0.083 Uiso 1 1 calc R
H3B H 0.4691 0.7328 0.2833 0.083 Uiso 1 1 calc R
C3A C 0.5416(8) 0.6477(7) 0.3591(5) 0.065(2) Uani 1 1 d .
C3B C 0.5674(8) 0.5626(6) 0.3444(5) 0.062(2) Uani 1 1 d .
C4 C 0.5160(8) 0.5082(7) 0.2886(5) 0.070(3) Uani 1 1 d .
H4 H 0.4524 0.5251 0.2524 0.084 Uiso 1 1 calc R
C5 C 0.5598(9) 0.4308(8) 0.2879(6) 0.079(3) Uani 1 1 d .
H5 H 0.5266 0.3955 0.2499 0.095 Uiso 1 1 calc R
C6 C 0.6529(9) 0.4019(8) 0.3421(8) 0.092(4) Uani 1 1 d .
H6 H 0.6818 0.3486 0.3402 0.11 Uiso 1 1 calc R
C7 C 0.7028(9) 0.4560(7) 0.4006(7) 0.079(3) Uani 1 1 d .
H7 H 0.7635 0.4378 0.4383 0.095 Uiso 1 1 calc R
C7A C 0.6597(7) 0.5359(6) 0.4007(5) 0.062(2) Uani 1 1 d .
C8A C 0.6166(7) 0.6680(6) 0.4228(5) 0.058(2) Uani 1 1 d .
C9 C 0.6306(7) 0.7561(5) 0.4548(5) 0.057(2) Uani 1 1 d .
H9 H 0.633 0.7534 0.5046 0.068 Uiso 1 1 calc R
C10 C 0.7347(8) 0.7974(7) 0.4486(5) 0.066(2) Uani 1 1 d .
H10A H 0.7294 0.8037 0.399 0.08 Uiso 1 1 calc R
H10B H 0.8002 0.7629 0.471 0.08 Uiso 1 1 calc R
C10A C 0.7495(7) 0.8851(6) 0.4849(5) 0.059(2) Uani 1 1 d .
H10C H 0.8121 0.9135 0.4739 0.071 Uiso 1 1 calc R
C11 C 0.7835(9) 0.8743(7) 0.5666(6) 0.071(3) Uani 1 1 d .
C12 C 0.7207(11) 0.9049(9) 0.6048(7) 0.088(3) Uani 1 1 d .
C13 C 0.6161(12) 0.9569(10) 0.5740(7) 0.099(4) Uani 1 1 d .
H13A H 0.6085 0.9978 0.6084 0.119 Uiso 1 1 calc R
H13B H 0.5495 0.9213 0.5615 0.119 Uiso 1 1 calc R
C14 C 0.6266(10) 1.0017(8) 0.5073(6) 0.078(3) Uani 1 1 d .
H14A H 0.5585 1.0337 0.4855 0.094 Uiso 1 1 calc R
H14B H 0.6902 1.0401 0.5205 0.094 Uiso 1 1 calc R
C14A C 0.6443(8) 0.9372(6) 0.4542(5) 0.064(2) Uani 1 1 d .
C15 C 0.5303(8) 0.8911(6) 0.4195(6) 0.068(2) Uani 1 1 d .
C16 C 0.7610(8) 0.5987(6) 0.5213(5) 0.063(2) Uani 1 1 d .
C17 C 0.8912(10) 0.5056(7) 0.6044(6) 0.081(3) Uani 1 1 d .
C18 C 0.9476(15) 0.4254(10) 0.5965(10) 0.131(6) Uani 1 1 d .
H18A H 0.8912 0.3846 0.5742 0.196 Uiso 1 1 calc R
H18B H 0.9913 0.4055 0.6424 0.196 Uiso 1 1 calc R
H18C H 0.9966 0.4345 0.5679 0.196 Uiso 1 1 calc R
C19 C 0.8219(12) 0.5015(13) 0.6542(8) 0.119(5) Uani 1 1 d .
H19A H 0.7573 0.4662 0.6344 0.178 Uiso 1 1 calc R
H19B H 0.7968 0.5567 0.6612 0.178 Uiso 1 1 calc R
H19C H 0.8669 0.4789 0.6988 0.178 Uiso 1 1 calc R
C20 C 0.9842(11) 0.5743(10) 0.6321(8) 0.101(4) Uani 1 1 d .
H20A H 1.0505 0.5495 0.6643 0.152 Uiso 1 1 calc R
H20B H 0.9559 0.6172 0.6562 0.152 Uiso 1 1 calc R
H20C H 1.0031 0.5984 0.5928 0.152 Uiso 1 1 calc R
C21 C 0.3626(8) 0.7313(7) 0.4202(6) 0.071(3) Uani 1 1 d .
H21A H 0.4092 0.691 0.4529 0.085 Uiso 1 1 calc R
H21B H 0.3418 0.7758 0.4472 0.085 Uiso 1 1 calc R
C22 C 0.1761(7) 0.6818(7) 0.3991(6) 0.065(2) Uani 1 1 d .
C24 C -0.0083(8) 0.6160(8) 0.3629(6) 0.078(3) Uani 1 1 d .
C25 C 0.0146(13) 0.5662(12) 0.4290(8) 0.117(5) Uani 1 1 d .
H25A H -0.0516 0.5345 0.428 0.176 Uiso 1 1 calc R
H25B H 0.0335 0.6032 0.4691 0.176 Uiso 1 1 calc R
H25C H 0.0766 0.5288 0.4326 0.176 Uiso 1 1 calc R
C26 C -0.0776(12) 0.6938(12) 0.3592(14) 0.165(10) Uani 1 1 d .
H26A H -0.0524 0.7361 0.3331 0.248 Uiso 1 1 calc R
H26B H -0.069 0.7136 0.4063 0.248 Uiso 1 1 calc R
H26C H -0.1559 0.6814 0.3359 0.248 Uiso 1 1 calc R
C27 C -0.0623(13) 0.5597(13) 0.3016(8) 0.126(6) Uani 1 1 d .
H27A H -0.1076 0.5925 0.2626 0.189 Uiso 1 1 calc R
H27B H -0.1095 0.5196 0.3152 0.189 Uiso 1 1 calc R
H27C H -0.0046 0.531 0.2876 0.189 Uiso 1 1 calc R
C28 C 0.8902(10) 0.8382(9) 0.6046(6) 0.083(3) Uani 1 1 d .
C29 C 1.0709(10) 0.7933(11) 0.5972(10) 0.127(6) Uani 1 1 d .
H29A H 1.0695 0.7578 0.6361 0.191 Uiso 1 1 calc R
H29B H 1.1208 0.8397 0.6148 0.191 Uiso 1 1 calc R
H29C H 1.0973 0.7619 0.5641 0.191 Uiso 1 1 calc R
C30 C 0.5735(9) 1.0779(7) 0.3540(6) 0.070(3) Uani 1 1 d .
C31 C 0.4759(10) 1.0698(8) 0.2993(7) 0.095(4) Uani 1 1 d .
H31 H 0.4585 1.0187 0.2761 0.114 Uiso 1 1 calc R
C32 C 0.4041(15) 1.1351(11) 0.2783(11) 0.135(7) Uani 1 1 d .
H32 H 0.3414 1.1278 0.2386 0.162 Uiso 1 1 calc R
C33 C 0.4164(15) 1.2052(14) 0.3089(10) 0.128(6) Uani 1 1 d .
H33 H 0.3635 1.2476 0.2925 0.154 Uiso 1 1 calc R
C34 C 0.5150(16) 1.2185(8) 0.3701(9) 0.114(5) Uani 1 1 d .
H34 H 0.5253 1.2682 0.3957 0.137 Uiso 1 1 calc R
C35 C 0.5912(11) 1.1554(7) 0.3885(7) 0.084(3) Uani 1 1 d .
H35 H 0.6578 1.1639 0.4253 0.101 Uiso 1 1 calc R
C52 C 1.0516(8) 0.5606(6) 0.1234(5) 0.059(2) Uani 1 1 d .
H52 H 1.0341 0.5157 0.1521 0.071 Uiso 1 1 calc R
C53 C 1.1313(8) 0.6234(7) 0.1722(6) 0.067(2) Uani 1 1 d .
H53A H 1.09 0.654 0.1987 0.08 Uiso 1 1 calc R
H53B H 1.1922 0.5932 0.2059 0.08 Uiso 1 1 calc R
C53A C 1.1813(9) 0.6847(6) 0.1324(5) 0.064(2) Uani 1 1 d .
C53B C 1.2179(7) 0.7672(6) 0.1468(5) 0.057(2) Uani 1 1 d .
C54 C 1.2237(7) 0.8195(7) 0.2044(5) 0.070(3) Uani 1 1 d .
H54 H 1.1997 0.8013 0.2421 0.084 Uiso 1 1 calc R
C55 C 1.2674(9) 0.9009(7) 0.2034(7) 0.082(3) Uani 1 1 d .
H55 H 1.2734 0.9371 0.2411 0.098 Uiso 1 1 calc R
C56 C 1.3001(11) 0.9261(7) 0.1484(6) 0.081(3) Uani 1 1 d .
H56 H 1.3303 0.9797 0.1503 0.098 Uiso 1 1 calc R
C57 C 1.2924(9) 0.8785(6) 0.0890(7) 0.073(3) Uani 1 1 d .
H57 H 1.3128 0.8993 0.0507 0.087 Uiso 1 1 calc R
C57A C 1.2515(9) 0.7965(6) 0.0901(5) 0.064(2) Uani 1 1 d .
C58A C 1.1914(7) 0.6621(6) 0.0692(5) 0.057(2) Uani 1 1 d .
C59 C 1.1694(8) 0.5773(6) 0.0357(5) 0.062(2) Uani 1 1 d .
H59 H 1.1223 0.5821 -0.0138 0.074 Uiso 1 1 calc R
C60 C 1.2806(7) 0.5332(6) 0.0402(5) 0.060(2) Uani 1 1 d .
H60A H 1.3251 0.5682 0.0187 0.072 Uiso 1 1 calc R
H60B H 1.3238 0.5246 0.0895 0.072 Uiso 1 1 calc R
C60A C 1.2583(8) 0.4497(6) 0.0024(6) 0.067(2) Uani 1 1 d .
H60C H 1.3314 0.4209 0.0133 0.08 Uiso 1 1 calc R
C61 C 1.2151(9) 0.4604(6) -0.0786(6) 0.069(2) Uani 1 1 d .
C62 C 1.1141(10) 0.4302(7) -0.1200(6) 0.075(3) Uani 1 1 d .
C63 C 1.0448(10) 0.3738(8) -0.0920(6) 0.088(3) Uani 1 1 d .
H63A H 1.0117 0.3313 -0.1272 0.106 Uiso 1 1 calc R
H63B H 0.9834 0.4055 -0.0836 0.106 Uiso 1 1 calc R
C64 C 1.1118(8) 0.3314(6) -0.0237(5) 0.067(2) Uani 1 1 d .
H64A H 1.1624 0.2904 -0.034 0.08 Uiso 1 1 calc R
H64B H 1.0602 0.3019 -0.0038 0.08 Uiso 1 1 calc R
C64A C 1.1807(8) 0.3937(5) 0.0305(5) 0.058(2) Uani 1 1 d .
C65 C 1.0970(8) 0.4414(6) 0.0617(5) 0.063(2) Uani 1 1 d .
C66 C 1.2382(9) 0.7353(7) -0.0293(6) 0.070(3) Uani 1 1 d .
C67 C 1.2881(10) 0.8272(9) -0.1136(7) 0.090(4) Uani 1 1 d .
C68 C 1.1714(14) 0.8391(14) -0.1602(10) 0.142(7) Uani 1 1 d .
H68A H 1.1365 0.8841 -0.1425 0.213 Uiso 1 1 calc R
H68B H 1.1289 0.7886 -0.1613 0.213 Uiso 1 1 calc R
H68C H 1.1726 0.8522 -0.2073 0.213 Uiso 1 1 calc R
C69 C 1.3537(19) 0.9105(10) -0.0977(9) 0.137(7) Uani 1 1 d .
H69A H 1.419 0.9038 -0.057 0.205 Uiso 1 1 calc R
H69B H 1.3056 0.9533 -0.0886 0.205 Uiso 1 1 calc R
H69C H 1.3773 0.9263 -0.1378 0.205 Uiso 1 1 calc R
C70 C 1.3529(13) 0.7655(10) -0.1418(8) 0.106(4) Uani 1 1 d .
H70A H 1.3265 0.7101 -0.1369 0.159 Uiso 1 1 calc R
H70B H 1.4319 0.7697 -0.1158 0.159 Uiso 1 1 calc R
H70C H 1.3423 0.777 -0.191 0.159 Uiso 1 1 calc R
C71 C 0.9422(8) 0.6000(6) 0.0785(5) 0.065(2) Uani 1 1 d .
H71A H 0.9576 0.6404 0.046 0.078 Uiso 1 1 calc R
H71B H 0.892 0.5574 0.051 0.078 Uiso 1 1 calc R
C72 C 0.7775(8) 0.6517(7) 0.1026(6) 0.064(2) Uani 1 1 d .
C74 C 0.6309(9) 0.7188(7) 0.1399(7) 0.074(3) Uani 1 1 d .
C75 C 0.5694(13) 0.6387(13) 0.1458(11) 0.135(7) Uani 1 1 d .
H75A H 0.5906 0.6212 0.1945 0.202 Uiso 1 1 calc R
H75B H 0.5895 0.5958 0.1178 0.202 Uiso 1 1 calc R
H75C H 0.4892 0.6481 0.1289 0.202 Uiso 1 1 calc R
C76 C 0.6418(12) 0.7788(12) 0.2034(9) 0.120(5) Uani 1 1 d .
H76A H 0.6915 0.8242 0.2015 0.181 Uiso 1 1 calc R
H76B H 0.6721 0.7487 0.247 0.181 Uiso 1 1 calc R
H76C H 0.5685 0.8005 0.2008 0.181 Uiso 1 1 calc R
C77 C 0.5799(15) 0.7661(14) 0.0725(9) 0.140(7) Uani 1 1 d .
H77A H 0.5781 0.731 0.0329 0.209 Uiso 1 1 calc R
H77B H 0.6246 0.815 0.0719 0.209 Uiso 1 1 calc R
H77C H 0.5042 0.7827 0.0696 0.209 Uiso 1 1 calc R
C78 C 1.2865(14) 0.5001(8) -0.1145(7) 0.088(3) Uani 1 1 d .
C79 C 1.4709(17) 0.5490(12) -0.1073(15) 0.181(11) Uani 1 1 d .
H79A H 1.5471 0.5431 -0.0766 0.271 Uiso 1 1 calc R
H79B H 1.4534 0.6073 -0.116 0.271 Uiso 1 1 calc R
H79C H 1.4635 0.5211 -0.1514 0.271 Uiso 1 1 calc R
C80 C 1.1967(8) 0.2534(6) 0.1305(5) 0.065(2) Uani 1 1 d .
C81 C 1.1425(11) 0.2661(9) 0.1797(6) 0.088(3) Uani 1 1 d .
H81 H 1.1446 0.3186 0.2003 0.106 Uiso 1 1 calc R
C82 C 1.0843(13) 0.2016(10) 0.1992(8) 0.103(4) Uani 1 1 d .
H82 H 1.0484 0.2088 0.2337 0.124 Uiso 1 1 calc R
C83 C 1.0814(14) 0.1240(9) 0.1644(7) 0.103(4) Uani 1 1 d .
H83 H 1.0444 0.0786 0.1768 0.124 Uiso 1 1 calc R
C84 C 1.1298(13) 0.1156(9) 0.1157(7) 0.098(4) Uani 1 1 d .
H84 H 1.1213 0.0646 0.092 0.117 Uiso 1 1 calc R
C85 C 1.1937(10) 0.1772(7) 0.0958(6) 0.078(3) Uani 1 1 d .
H85 H 1.2311 0.1681 0.0623 0.093 Uiso 1 1 calc R

loop_
_atom_site_aniso_label
_atom_site_aniso_U_11
_atom_site_aniso_U_22
_atom_site_aniso_U_33
_atom_site_aniso_U_23
_atom_site_aniso_U_13
_atom_site_aniso_U_12
S1 0.0650(14) 0.0704(15) 0.0845(17) 0.0132(13) 0.0269(12) 0.0022(12)
S2 0.0574(12) 0.0684(15) 0.0761(15) 0.0038(12) 0.0135(11) 0.0019(11)
O1 0.062(4) 0.099(6) 0.124(6) 0.032(5) 0.024(4) -0.012(4)
O2 0.141(7) 0.080(5) 0.076(5) 0.000(4) 0.039(5) 0.019(5)
O3 0.110(6) 0.111(7) 0.066(4) -0.005(5) -0.010(4) -0.029(6)
O4 0.063(4) 0.134(7) 0.095(5) 0.021(5) 0.035(4) 0.030(5)
O12 0.167(10) 0.150(10) 0.072(5) 0.007(6) 0.057(6) 0.001(8)
O15 0.048(4) 0.058(4) 0.171(8) 0.018(5) 0.025(4) 0.006(3)
O16 0.097(6) 0.082(5) 0.077(5) -0.007(4) -0.004(4) 0.027(4)
O17 0.077(4) 0.069(4) 0.065(4) 0.000(3) 0.014(3) 0.019(4)
O21 0.065(4) 0.126(7) 0.084(5) -0.016(5) 0.020(4) -0.037(5)
O22 0.078(5) 0.112(7) 0.086(5) -0.022(5) 0.032(4) -0.016(5)
O23 0.062(4) 0.120(7) 0.072(4) 0.010(4) 0.013(3) -0.020(4)
O28 0.116(7) 0.117(8) 0.092(6) 0.017(6) -0.003(5) -0.013(6)
O29 0.058(4) 0.079(5) 0.102(6) 0.006(4) 0.003(4) 0.005(4)
O62 0.151(8) 0.109(7) 0.061(5) 0.013(5) 0.011(5) 0.014(7)
O65 0.069(4) 0.054(4) 0.113(6) 0.008(4) 0.035(4) -0.012(3)
O66 0.141(7) 0.081(5) 0.079(5) -0.026(4) 0.048(5) -0.049(5)
O67 0.096(5) 0.054(4) 0.075(4) 0.003(3) 0.038(4) -0.016(4)
O71 0.053(4) 0.105(6) 0.088(5) -0.022(4) 0.020(3) 0.014(4)
O72 0.065(4) 0.094(6) 0.104(6) -0.009(5) 0.023(4) 0.006(4)
O73 0.068(4) 0.098(6) 0.094(5) -0.009(4) 0.032(4) 0.019(4)
O78 0.189(11) 0.097(7) 0.103(7) 0.008(6) 0.079(7) 0.011(7)
O79 0.107(6) 0.086(6) 0.130(7) 0.005(5) 0.076(6) 0.005(5)
N1 0.050(4) 0.055(4) 0.080(5) 0.009(4) 0.011(4) 0.007(3)
N8 0.053(4) 0.057(4) 0.072(5) 0.000(4) 0.010(3) 0.004(3)
N51 0.055(4) 0.050(4) 0.080(5) 0.000(4) 0.030(4) 0.003(3)
N58 0.073(5) 0.052(4) 0.067(5) -0.003(4) 0.033(4) -0.005(4)
C2 0.045(4) 0.061(5) 0.075(6) 0.004(5) 0.011(4) 0.000(4)
C3 0.054(5) 0.077(6) 0.079(6) 0.011(5) 0.024(4) 0.008(5)
C3A 0.047(4) 0.079(7) 0.065(6) 0.001(5) 0.013(4) 0.001(4)
C3B 0.055(5) 0.059(5) 0.071(6) 0.009(5) 0.020(4) 0.000(4)
C4 0.059(5) 0.084(7) 0.069(6) -0.002(5) 0.022(4) -0.013(5)
C5 0.062(6) 0.089(8) 0.086(7) -0.022(6) 0.023(5) -0.007(6)
C6 0.064(6) 0.068(7) 0.141(11) -0.038(7) 0.030(7) -0.005(5)
C7 0.061(5) 0.075(7) 0.099(8) -0.009(6) 0.020(5) 0.018(5)
C7A 0.052(5) 0.063(6) 0.074(6) -0.003(5) 0.021(4) -0.004(4)
C8A 0.043(4) 0.052(5) 0.075(6) 0.006(4) 0.013(4) 0.001(4)
C9 0.049(4) 0.041(4) 0.074(6) 0.003(4) 0.011(4) 0.005(3)
C10 0.068(6) 0.065(6) 0.062(5) -0.004(4) 0.014(4) 0.010(5)
C10A 0.051(4) 0.066(5) 0.057(5) 0.005(4) 0.013(4) -0.004(4)
C11 0.073(6) 0.062(6) 0.075(6) 0.008(5) 0.018(5) -0.005(5)
C12 0.101(8) 0.089(8) 0.082(8) 0.008(6) 0.041(7) 0.002(7)
C13 0.114(9) 0.109(10) 0.091(8) 0.017(7) 0.058(7) 0.032(8)
C14 0.088(7) 0.083(7) 0.077(6) 0.006(6) 0.044(6) 0.015(6)
C14A 0.069(5) 0.055(5) 0.069(6) -0.003(4) 0.023(4) -0.004(4)
C15 0.055(5) 0.057(6) 0.095(7) 0.020(5) 0.029(5) 0.011(4)
C16 0.053(5) 0.055(5) 0.073(6) 0.008(5) 0.006(4) 0.008(4)
C17 0.074(6) 0.065(6) 0.082(7) 0.009(5) -0.006(5) 0.013(5)
C18 0.123(12) 0.090(10) 0.151(14) 0.009(10) 0.000(11) 0.044(9)
C19 0.095(9) 0.169(15) 0.099(9) 0.015(10) 0.041(7) -0.043(10)
C20 0.076(8) 0.113(10) 0.108(10) 0.019(8) 0.018(7) -0.008(7)
C21 0.055(5) 0.069(6) 0.091(7) -0.003(5) 0.025(5) -0.009(5)
C22 0.048(5) 0.079(7) 0.071(6) 0.007(5) 0.024(5) -0.006(5)
C24 0.045(5) 0.096(8) 0.095(8) 0.011(6) 0.021(5) -0.006(5)
C25 0.094(9) 0.144(13) 0.107(10) 0.044(10) 0.021(7) -0.038(9)
C26 0.057(7) 0.112(12) 0.30(3) -0.023(16) 0.023(12) 0.006(8)
C27 0.102(9) 0.164(15) 0.119(11) -0.056(11) 0.044(8) -0.074(10)
C28 0.086(7) 0.093(8) 0.061(6) 0.001(6) 0.007(5) -0.006(7)
C29 0.053(6) 0.113(11) 0.188(16) 0.037(11) -0.004(8) 0.003(7)
C30 0.076(6) 0.062(6) 0.068(6) 0.015(5) 0.015(5) -0.003(5)
C31 0.077(7) 0.075(7) 0.102(9) 0.016(7) -0.018(6) -0.015(6)
C32 0.123(12) 0.085(10) 0.152(15) 0.035(11) -0.025(11) 0.000(9)
C33 0.113(12) 0.132(15) 0.127(13) 0.027(12) 0.019(10) 0.038(12)
C34 0.160(15) 0.057(7) 0.123(12) 0.004(7) 0.039(11) -0.011(8)
C35 0.089(8) 0.061(6) 0.095(8) 0.004(6) 0.015(6) -0.005(6)
C52 0.057(5) 0.060(5) 0.063(5) 0.001(4) 0.024(4) -0.001(4)
C53 0.054(5) 0.070(6) 0.080(6) 0.005(5) 0.026(4) 0.000(4)
C53A 0.075(6) 0.063(6) 0.055(5) -0.005(4) 0.021(4) 0.009(5)
C53B 0.047(4) 0.052(5) 0.068(5) 0.003(4) 0.013(4) -0.007(4)
C54 0.046(4) 0.100(8) 0.062(5) -0.007(5) 0.014(4) -0.002(5)
C55 0.070(6) 0.072(7) 0.103(8) -0.035(6) 0.028(6) -0.010(5)
C56 0.101(8) 0.060(6) 0.095(8) -0.013(6) 0.047(7) -0.014(6)
C57 0.068(6) 0.047(5) 0.108(8) -0.012(5) 0.035(6) -0.006(4)
C57A 0.078(6) 0.043(5) 0.075(6) -0.005(4) 0.031(5) 0.008(4)
C58A 0.053(5) 0.048(4) 0.075(6) 0.008(4) 0.027(4) -0.001(4)
C59 0.069(5) 0.051(5) 0.075(6) 0.000(4) 0.035(5) -0.015(4)
C60 0.048(4) 0.069(6) 0.069(5) -0.007(4) 0.026(4) -0.008(4)
C60A 0.055(5) 0.049(5) 0.096(7) -0.008(5) 0.024(5) -0.004(4)
C61 0.077(6) 0.059(6) 0.070(6) -0.005(5) 0.021(5) 0.003(5)
C62 0.082(7) 0.062(6) 0.074(7) -0.012(5) 0.016(5) 0.011(5)
C63 0.068(6) 0.079(7) 0.093(8) -0.007(6) -0.011(6) -0.006(6)
C64 0.057(5) 0.056(5) 0.085(6) -0.005(5) 0.017(4) -0.007(4)
C64A 0.064(5) 0.044(4) 0.062(5) -0.002(4) 0.011(4) -0.003(4)
C65 0.053(5) 0.057(5) 0.076(6) 0.000(4) 0.015(4) -0.010(4)
C66 0.065(6) 0.074(6) 0.081(7) -0.009(5) 0.036(5) -0.004(5)
C67 0.073(7) 0.111(10) 0.101(8) 0.004(7) 0.048(6) -0.019(7)
C68 0.113(11) 0.172(17) 0.171(16) 0.060(14) 0.089(12) 0.049(12)
C69 0.22(2) 0.078(9) 0.130(13) 0.021(9) 0.077(13) -0.039(11)
C70 0.109(10) 0.099(10) 0.126(11) 0.012(9) 0.059(9) 0.011(8)
C71 0.066(5) 0.060(5) 0.073(6) -0.003(4) 0.027(4) 0.008(4)
C72 0.055(5) 0.068(6) 0.073(6) 0.015(5) 0.027(5) 0.008(5)
C74 0.064(6) 0.066(6) 0.105(8) 0.006(6) 0.047(6) 0.010(5)
C75 0.085(9) 0.144(14) 0.204(18) 0.031(13) 0.087(11) 0.001(9)
C76 0.078(8) 0.150(14) 0.146(12) -0.031(11) 0.054(8) 0.018(9)
C77 0.128(13) 0.171(17) 0.130(13) 0.023(12) 0.054(10) 0.083(13)
C78 0.127(11) 0.062(6) 0.082(8) -0.002(6) 0.042(8) 0.012(7)
C79 0.155(16) 0.120(14) 0.35(3) 0.044(18) 0.20(2) 0.029(13)
C80 0.069(6) 0.060(6) 0.064(6) 0.004(4) 0.016(5) 0.009(4)
C81 0.104(9) 0.091(8) 0.070(7) -0.002(6) 0.027(6) -0.013(7)
C82 0.110(10) 0.097(10) 0.101(9) 0.020(8) 0.030(8) -0.003(8)
C83 0.129(11) 0.083(9) 0.086(9) 0.013(7) 0.014(8) -0.031(8)
C84 0.119(10) 0.075(8) 0.084(8) -0.003(7) 0.010(8) -0.015(8)
C85 0.089(7) 0.063(6) 0.074(7) -0.003(5) 0.016(5) 0.016(6)

loop_
_atom_type_symbol
_atom_type_description
_atom_type_scat_dispersion_real
_atom_type_scat_dispersion_imag
_atom_type_scat_source
C C 0.0033 0.0016 'International Tables Vol C Tables 4.2.6.8 and 6.1.1.4'
H H 0 0 'International Tables Vol C Tables 4.2.6.8 and 6.1.1.4'
N N 0.0061 0.0033 'International Tables Vol C Tables 4.2.6.8 and 6.1.1.4'
O O 0.0106 0.006 'International Tables Vol C Tables 4.2.6.8 and 6.1.1.4'
S S 0.1246 0.1234 'International Tables Vol C Tables 4.2.6.8 and 6.1.1.4'

loop_
_geom_angle_atom_site_label_1
_geom_angle_atom_site_label_2
_geom_angle_atom_site_label_3
_geom_angle
O2 S1 O1 121.0(6)
O2 S1 C30 109.5(5)
O1 S1 C30 105.1(5)
O2 S1 C14A 106.2(5)
O1 S1 C14A 104.7(5)
C30 S1 C14A 110.0(5)
O3 S2 O4 120.2(6)
O3 S2 C80 107.7(5)
O4 S2 C80 107.0(5)
O3 S2 C64A 108.7(5)
O4 S2 C64A 103.4(5)
C80 S2 C64A 109.4(4)
C16 O17 C17 120.0(8)
C22 O21 C21 115.5(9)
C22 O23 C24 121.7(9)
C28 O29 C29 116.2(11)
C66 O67 C67 122.2(9)
C72 O71 C71 117.6(8)
C72 O73 C74 120.4(9)
C78 O79 C79 115.8(14)
C15 N1 C2 117.1(8)
C15 N1 C9 120.0(8)
C2 N1 C9 122.8(7)
C8A N8 C16 123.8(8)
C8A N8 C7A 106.2(7)
C16 N8 C7A 127.7(8)
C65 N51 C52 117.0(8)
C65 N51 C59 119.3(8)
C52 N51 C59 123.0(7)
C66 N58 C57A 128.9(8)
C66 N58 C58A 125.4(8)
C57A N58 C58A 105.2(7)
N1 C2 C3 111.5(8)
N1 C2 C21 108.6(8)
C3 C2 C21 113.9(8)
C3A C3 C2 110.3(9)
C8A C3A C3B 106.3(9)
C8A C3A C3 122.3(9)
C3B C3A C3 131.2(9)
C4 C3B C7A 120.5(9)
C4 C3B C3A 131.9(9)
C7A C3B C3A 107.6(9)
C5 C4 C3B 119.2(10)
C4 C5 C6 122.4(11)
C5 C6 C7 118.6(11)
C7A C7 C6 119.1(10)
C7 C7A C3B 120.2(10)
C7 C7A N8 131.8(9)
C3B C7A N8 108.0(8)
C3A C8A N8 111.8(8)
C3A C8A C9 124.2(8)
N8 C8A C9 123.3(7)
C10 C9 N1 108.7(7)
C10 C9 C8A 111.4(8)
N1 C9 C8A 106.8(7)
C9 C10 C10A 110.1(8)
C14A C10A C11 114.1(8)
C14A C10A C10 110.1(7)
C11 C10A C10 109.7(8)
C12 C11 C28 117.1(11)
C12 C11 C10A 122.1(10)
C28 C11 C10A 120.5(10)
O12 C12 C11 123.0(13)
O12 C12 C13 113.4(11)
C11 C12 C13 123.5(11)
C12 C13 C14 108.4(9)
C14A C14 C13 110.1(10)
C10A C14A C14 112.3(8)
C10A C14A C15 118.3(8)
C14 C14A C15 108.6(8)
C10A C14A S1 105.3(6)
C14 C14A S1 107.7(7)
C15 C14A S1 103.7(7)
O15 C15 N1 122.3(10)
O15 C15 C14A 118.5(9)
N1 C15 C14A 119.2(8)
O16 C16 O17 126.6(9)
O16 C16 N8 123.5(9)
O17 C16 N8 109.9(9)
O17 C17 C18 105.4(11)
O17 C17 C19 110.0(10)
C18 C17 C19 114.5(14)
O17 C17 C20 110.0(10)
C18 C17 C20 108.7(11)
C19 C17 C20 108.1(12)
O21 C21 C2 105.2(8)
O22 C22 O23 128.2(9)
O22 C22 O21 126.0(10)
O23 C22 O21 105.8(9)
O23 C24 C25 109.1(9)
O23 C24 C27 103.7(10)
C25 C24 C27 108.2(13)
O23 C24 C26 108.6(12)
C25 C24 C26 116.1(15)
C27 C24 C26 110.5(13)
O28 C28 O29 122.1(12)
O28 C28 C11 125.5(13)
O29 C28 C11 112.3(9)
C31 C30 C35 116.2(11)
C31 C30 S1 121.4(10)
C35 C30 S1 122.4(9)
C32 C31 C30 120.9(14)
C33 C32 C31 124.5(17)
C32 C33 C34 118.6(16)
C35 C34 C33 117.2(14)
C34 C35 C30 122.4(12)
N51 C52 C71 108.8(7)
N51 C52 C53 107.6(7)
C71 C52 C53 112.9(8)
C53A C53 C52 112.7(8)
C58A C53A C53B 109.2(9)
C58A C53A C53 118.9(9)
C53B C53A C53 131.9(9)
C57A C53B C53A 108.0(9)
C57A C53B C54 120.3(9)
C53A C53B C54 131.6(9)
C53B C54 C55 117.5(9)
C56 C55 C54 120.3(10)
C55 C56 C57 124.7(11)
C56 C57 C57A 115.6(10)
C53B C57A C57 121.5(9)
C53B C57A N58 108.1(8)
C57 C57A N58 130.3(9)
C53A C58A N58 109.4(8)
C53A C58A C59 126.8(8)
N58 C58A C59 123.8(8)
N51 C59 C58A 108.9(7)
N51 C59 C60 106.7(8)
C58A C59 C60 110.6(8)
C60A C60 C59 110.6(7)
C60 C60A C64A 112.0(8)
C60 C60A C61 111.7(8)
C64A C60A C61 112.7(8)
C62 C61 C78 116.9(11)
C62 C61 C60A 123.5(10)
C78 C61 C60A 119.5(10)
O62 C62 C61 126.1(12)
O62 C62 C63 111.7(11)
C61 C62 C63 122.0(10)
C62 C63 C64 112.8(9)
C63 C64 C64A 112.0(8)
C64 C64A C60A 113.9(8)
C64 C64A C65 107.5(7)
C60A C64A C65 115.2(7)
C64 C64A S2 109.7(6)
C60A C64A S2 106.6(6)
C65 C64A S2 103.4(6)
O65 C65 N51 121.2(9)
O65 C65 C64A 118.2(8)
N51 C65 C64A 120.1(8)
O66 C66 O67 125.9(10)
O66 C66 N58 122.1(10)
O67 C66 N58 112.1(9)
C68 C67 C70 113.0(14)
C68 C67 O67 107.9(9)
C70 C67 O67 113.0(12)
C68 C67 C69 111.9(15)
C70 C67 C69 109.7(11)
O67 C67 C69 100.7(11)
O71 C71 C52 107.9(8)
O72 C72 O73 130.3(9)
O72 C72 O71 122.6(9)
O73 C72 O71 107.0(9)
O73 C74 C77 112.0(10)
O73 C74 C75 106.9(10)
C77 C74 C75 114.2(15)
O73 C74 C76 102.1(9)
C77 C74 C76 108.6(12)
C75 C74 C76 112.4(12)
O78 C78 O79 121.6(14)
O78 C78 C61 125.4(15)
O79 C78 C61 112.9(11)
C81 C80 C85 122.7(11)
C81 C80 S2 119.4(9)
C85 C80 S2 117.9(9)
C80 C81 C82 120.3(13)
C81 C82 C83 117.2(14)
C84 C83 C82 120.5(14)
C83 C84 C85 125.0(13)
C80 C85 C84 114.2(11)

loop_
_geom_bond_atom_site_label_1
_geom_bond_atom_site_label_2
_geom_bond_distance
S1 O2 1.451(9)
S1 O1 1.473(8)
S1 C30 1.740(11)
S1 C14A 1.859(10)
S2 O3 1.413(9)
S2 O4 1.443(8)
S2 C80 1.773(11)
S2 C64A 1.849(9)
O12 C12 1.322(14)
O15 C15 1.195(11)
O16 C16 1.159(12)
O17 C16 1.332(12)
O17 C17 1.476(13)
O21 C22 1.318(12)
O21 C21 1.469(12)
O22 C22 1.181(12)
O23 C22 1.300(13)
O23 C24 1.467(12)
O28 C28 1.192(14)
O29 C28 1.371(15)
O29 C29 1.455(14)
O62 C62 1.310(13)
O65 C65 1.231(11)
O66 C66 1.231(13)
O67 C66 1.303(12)
O67 C67 1.484(14)
O71 C72 1.340(12)
O71 C71 1.446(11)
O72 C72 1.221(13)
O73 C72 1.291(13)
O73 C74 1.486(12)
O78 C78 1.202(15)
O79 C78 1.324(17)
O79 C79 1.482(16)
N1 C15 1.371(13)
N1 C2 1.443(12)
N1 C9 1.493(11)
N8 C8A 1.392(12)
N8 C16 1.408(12)
N8 C7A 1.423(13)
N51 C65 1.365(13)
N51 C52 1.472(11)
N51 C59 1.489(11)
N58 C66 1.369(13)
N58 C57A 1.421(12)
N58 C58A 1.434(11)
C2 C3 1.486(15)
C2 C21 1.551(14)
C3 C3A 1.479(14)
C3A C8A 1.360(13)
C3A C3B 1.446(15)
C3B C4 1.397(14)
C3B C7A 1.399(14)
C4 C5 1.353(17)
C5 C6 1.393(17)
C6 C7 1.427(16)
C7 C7A 1.384(15)
C8A C9 1.532(13)
C9 C10 1.489(14)
C10 C10A 1.559(14)
C10A C14A 1.510(13)
C10A C11 1.552(14)
C11 C12 1.333(17)
C11 C28 1.430(16)
C12 C13 1.505(18)
C13 C14 1.543(16)
C14 C14A 1.535(14)
C14A C15 1.556(14)
C17 C18 1.490(19)
C17 C19 1.494(18)
C17 C20 1.565(18)
C24 C25 1.484(17)
C24 C27 1.496(18)
C24 C26 1.50(2)
C30 C31 1.362(15)
C30 C35 1.399(17)
C31 C32 1.35(2)
C32 C33 1.26(3)
C33 C34 1.45(2)
C34 C35 1.35(2)
C52 C71 1.515(13)
C52 C53 1.529(14)
C53 C53A 1.505(14)
C53A C58A 1.345(13)
C53A C53B 1.394(14)
C53B C57A 1.393(13)
C53B C54 1.399(14)
C54 C55 1.411(17)
C55 C56 1.336(16)
C56 C57 1.380(15)
C57 C57A 1.408(14)
C58A C59 1.496(13)
C59 C60 1.527(13)
C60 C60A 1.514(13)
C60A C64A 1.537(13)
C60A C61 1.540(15)
C61 C62 1.359(15)
C61 C78 1.440(18)
C62 C63 1.466(17)
C63 C64 1.514(15)
C64 C64A 1.521(13)
C64A C65 1.560(14)
C67 C68 1.47(2)
C67 C70 1.48(2)
C67 C69 1.54(2)
C74 C77 1.50(2)
C74 C75 1.51(2)
C74 C76 1.554(19)
C80 C81 1.358(15)
C80 C85 1.394(15)
C81 C82 1.380(19)
C82 C83 1.41(2)
C83 C84 1.29(2)
C84 C85 1.393(19)

loop_
_geom_torsion_atom_site_label_1
_geom_torsion_atom_site_label_2
_geom_torsion_atom_site_label_3
_geom_torsion_atom_site_label_4
_geom_torsion
C15 N1 C2 C3 133.3(10)
C9 N1 C2 C3 -51.8(12)
C15 N1 C2 C21 -100.4(10)
C9 N1 C2 C21 74.4(11)
N1 C2 C3 C3A 48.2(11)
C21 C2 C3 C3A -75.1(10)
C2 C3 C3A C8A -19.3(13)
C2 C3 C3A C3B 154.1(10)
C8A C3A C3B C4 177.0(10)
C3 C3A C3B C4 2.8(18)
C8A C3A C3B C7A -0.9(10)
C3 C3A C3B C7A -175.1(10)
C7A C3B C4 C5 -3.1(14)
C3A C3B C4 C5 179.2(10)
C3B C4 C5 C6 2.0(16)
C4 C5 C6 C7 0.6(18)
C5 C6 C7 C7A -2.0(17)
C6 C7 C7A C3B 0.9(16)
C6 C7 C7A N8 -179.5(10)
C4 C3B C7A C7 1.7(14)
C3A C3B C7A C7 179.9(9)
C4 C3B C7A N8 -178.0(8)
C3A C3B C7A N8 0.2(10)
C8A N8 C7A C7 -179.1(10)
C16 N8 C7A C7 -15.8(17)
C8A N8 C7A C3B 0.6(10)
C16 N8 C7A C3B 163.9(9)
C3B C3A C8A N8 1.3(11)
C3 C3A C8A N8 176.2(9)
C3B C3A C8A C9 171.6(8)
C3 C3A C8A C9 -13.5(15)
C16 N8 C8A C3A -165.3(9)
C7A N8 C8A C3A -1.2(10)
C16 N8 C8A C9 24.3(14)
C7A N8 C8A C9 -171.6(8)
C15 N1 C9 C10 -45.7(12)
C2 N1 C9 C10 139.6(9)
C15 N1 C9 C8A -166.1(9)
C2 N1 C9 C8A 19.2(12)
C3A C8A C9 C10 -104.3(10)
N8 C8A C9 C10 64.9(12)
C3A C8A C9 N1 14.3(13)
N8 C8A C9 N1 -176.5(8)
N1 C9 C10 C10A 65.3(10)
C8A C9 C10 C10A -177.2(7)
C9 C10 C10A C14A -55.1(10)
C9 C10 C10A C11 71.3(10)
C14A C10A C11 C12 3.5(14)
C10 C10A C11 C12 -120.6(11)
C14A C10A C11 C28 -170.0(10)
C10 C10A C11 C28 66.0(12)
C28 C11 C12 O12 -6.4(19)
C10A C11 C12 O12 179.9(12)
C28 C11 C12 C13 169.7(13)
C10A C11 C12 C13 -3.9(19)
O12 C12 C13 C14 150.0(13)
C11 C12 C13 C14 -26.5(19)
C12 C13 C14 C14A 57.0(15)
C11 C10A C14A C14 28.2(11)
C10 C10A C14A C14 152.0(8)
C11 C10A C14A C15 -99.7(10)
C10 C10A C14A C15 24.2(11)
C11 C10A C14A S1 145.1(7)
C10 C10A C14A S1 -91.1(8)
C13 C14 C14A C10A -59.4(12)
C13 C14 C14A C15 73.4(12)
C13 C14 C14A S1 -174.9(8)
O2 S1 C14A C10A 77.3(8)
O1 S1 C14A C10A -51.8(8)
C30 S1 C14A C10A -164.3(6)
O2 S1 C14A C14 -162.7(8)
O1 S1 C14A C14 68.2(8)
C30 S1 C14A C14 -44.2(9)
O2 S1 C14A C15 -47.7(8)
O1 S1 C14A C15 -176.8(7)
C30 S1 C14A C15 70.8(7)
C2 N1 C15 O15 9.2(16)
C9 N1 C15 O15 -165.8(10)
C2 N1 C15 C14A -169.8(8)
C9 N1 C15 C14A 15.2(14)
C10A C14A C15 O15 176.3(10)
C14 C14A C15 O15 46.8(13)
S1 C14A C15 O15 -67.6(11)
C10A C14A C15 N1 -4.7(14)
C14 C14A C15 N1 -134.2(10)
S1 C14A C15 N1 111.5(9)
C17 O17 C16 O16 7.6(17)
C17 O17 C16 N8 -175.6(9)
C8A N8 C16 O16 -6.5(16)
C7A N8 C16 O16 -167.0(11)
C8A N8 C16 O17 176.7(8)
C7A N8 C16 O17 16.1(13)
C16 O17 C17 C18 -176.4(11)
C16 O17 C17 C19 59.6(14)
C16 O17 C17 C20 -59.4(13)
C22 O21 C21 C2 -157.4(9)
N1 C2 C21 O21 -178.0(8)
C3 C2 C21 O21 -53.2(11)
C24 O23 C22 O22 0.2(19)
C24 O23 C22 O21 179.4(10)
C21 O21 C22 O22 4.2(18)
C21 O21 C22 O23 -175.0(9)
C22 O23 C24 C25 -57.9(16)
C22 O23 C24 C27 -173.0(12)
C22 O23 C24 C26 69.5(16)
C29 O29 C28 O28 -1.2(19)
C29 O29 C28 C11 175.8(11)
C12 C11 C28 O28 9(2)
C10A C11 C28 O28 -176.9(12)
C12 C11 C28 O29 -167.6(11)
C10A C11 C28 O29 6.2(15)
O2 S1 C30 C31 20.3(12)
O1 S1 C30 C31 151.8(10)
C14A S1 C30 C31 -96.0(11)
O2 S1 C30 C35 -160.0(10)
O1 S1 C30 C35 -28.6(11)
C14A S1 C30 C35 83.6(11)
C35 C30 C31 C32 3(2)
S1 C30 C31 C32 -177.3(14)
C30 C31 C32 C33 -5(3)
C31 C32 C33 C34 1(4)
C32 C33 C34 C35 3(3)
C33 C34 C35 C30 -5(2)
C31 C30 C35 C34 2(2)
S1 C30 C35 C34 -178.0(11)
C65 N51 C52 C71 -96.9(10)
C59 N51 C52 C71 73.0(11)
C65 N51 C52 C53 140.5(9)
C59 N51 C52 C53 -49.6(11)
N51 C52 C53 C53A 50.1(10)
C71 C52 C53 C53A -70.0(10)
C52 C53 C53A C58A -26.0(13)
C52 C53 C53A C53B 150.8(10)
C58A C53A C53B C57A 0.2(11)
C53 C53A C53B C57A -176.8(10)
C58A C53A C53B C54 179.5(10)
C53 C53A C53B C54 2.5(18)
C57A C53B C54 C55 -1.7(14)
C53A C53B C54 C55 179.0(10)
C53B C54 C55 C56 0.8(16)
C54 C55 C56 C57 1.7(19)
C55 C56 C57 C57A -3.1(18)
C53A C53B C57A C57 179.7(9)
C54 C53B C57A C57 0.3(14)
C53A C53B C57A N58 1.4(11)
C54 C53B C57A N58 -178.0(8)
C56 C57 C57A C53B 2.0(15)
C56 C57 C57A N58 179.9(11)
C66 N58 C57A C53B 169.9(9)
C58A N58 C57A C53B -2.3(10)
C66 N58 C57A C57 -8.2(17)
C58A N58 C57A C57 179.6(10)
C53B C53A C58A N58 -1.7(11)
C53 C53A C58A N58 175.8(8)
C53B C53A C58A C59 175.5(9)
C53 C53A C58A C59 -7.1(15)
C66 N58 C58A C53A -170.1(9)
C57A N58 C58A C53A 2.5(10)
C66 N58 C58A C59 12.6(14)
C57A N58 C58A C59 -174.8(9)
C65 N51 C59 C58A -170.8(8)
C52 N51 C59 C58A 19.6(12)
C65 N51 C59 C60 -51.4(11)
C52 N51 C59 C60 139.0(8)
C53A C58A C59 N51 11.6(14)
N58 C58A C59 N51 -171.7(8)
C53A C58A C59 C60 -105.4(11)
N58 C58A C59 C60 71.4(11)
N51 C59 C60 C60A 65.2(10)
C58A C59 C60 C60A -176.5(8)
C59 C60 C60A C64A -55.0(11)
C59 C60 C60A C61 72.4(10)
C60 C60A C61 C62 -121.3(10)
C64A C60A C61 C62 5.8(14)
C60 C60A C61 C78 62.5(12)
C64A C60A C61 C78 -170.4(9)
C78 C61 C62 O62 -7.3(17)
C60A C61 C62 O62 176.5(10)
C78 C61 C62 C63 167.0(10)
C60A C61 C62 C63 -9.2(16)
O62 C62 C63 C64 155.7(10)
C61 C62 C63 C64 -19.3(16)
C62 C63 C64 C64A 50.1(13)
C63 C64 C64A C60A -53.8(11)
C63 C64 C64A C65 75.1(11)
C63 C64 C64A S2 -173.1(8)
C60 C60A C64A C64 152.6(8)
C61 C60A C64A C64 25.7(11)
C60 C60A C64A C65 27.7(11)
C61 C60A C64A C65 -99.2(9)
C60 C60A C64A S2 -86.3(8)
C61 C60A C64A S2 146.8(7)
O3 S2 C64A C64 -159.8(7)
O4 S2 C64A C64 71.3(8)
C80 S2 C64A C64 -42.5(8)
O3 S2 C64A C60A 76.4(8)
O4 S2 C64A C60A -52.4(8)
C80 S2 C64A C60A -166.2(6)
O3 S2 C64A C65 -45.4(7)
O4 S2 C64A C65 -174.2(6)
C80 S2 C64A C65 72.0(7)
C52 N51 C65 O65 9.1(14)
C59 N51 C65 O65 -161.2(9)
C52 N51 C65 C64A -163.1(8)
C59 N51 C65 C64A 26.6(13)
C64 C64A C65 O65 46.0(11)
C60A C64A C65 O65 174.1(9)
S2 C64A C65 O65 -70.0(10)
C64 C64A C65 N51 -141.6(9)
C60A C64A C65 N51 -13.5(13)
S2 C64A C65 N51 102.4(9)
C67 O67 C66 O66 5.0(17)
C67 O67 C66 N58 -174.4(9)
C57A N58 C66 O66 -168.4(11)
C58A N58 C66 O66 2.4(16)
C57A N58 C66 O67 11.0(15)
C58A N58 C66 O67 -178.2(8)
C66 O67 C67 C68 66.2(16)
C66 O67 C67 C70 -59.4(14)
C66 O67 C67 C69 -176.4(12)
C72 O71 C71 C52 -154.9(9)
N51 C52 C71 O71 -175.0(8)
C53 C52 C71 O71 -55.6(10)
C74 O73 C72 O72 -1.7(17)
C74 O73 C72 O71 -179.8(9)
C71 O71 C72 O72 7.7(15)
C71 O71 C72 O73 -174.1(9)
C72 O73 C74 C77 -57.8(15)
C72 O73 C74 C75 68.0(15)
C72 O73 C74 C76 -173.9(11)
C79 O79 C78 O78 1.7(18)
C79 O79 C78 C61 178.0(11)
C62 C61 C78 O78 10.2(18)
C60A C61 C78 O78 -173.4(11)
C62 C61 C78 O79 -166.0(10)
C60A C61 C78 O79 10.5(15)
O3 S2 C80 C81 25.2(10)
O4 S2 C80 C81 155.8(9)
C64A S2 C80 C81 -92.8(9)
O3 S2 C80 C85 -155.6(8)
O4 S2 C80 C85 -25.0(9)
C64A S2 C80 C85 86.4(9)
C85 C80 C81 C82 2.2(18)
S2 C80 C81 C82 -178.6(10)
C80 C81 C82 C83 -2(2)
C81 C82 C83 C84 -1(2)
C82 C83 C84 C85 4(2)
C81 C80 C85 C84 0.4(16)
S2 C80 C85 C84 -178.7(8)
C83 C84 C85 C80 -4(2)
